data_4300007
loop_
_publ_author_name
'Willi Keller'
'Gisela Sawitzki'
'Wolfgang Haubold'

_publ_section_title
;
Synthesis of Halogenated Polyhedral Phosphaboranes. Crystal Structure
of closo-1,7-P2B10Cl10
;
_journal_name_full 'Inorganic Chemistry'
_journal_page_first 1282
_journal_page_last 1287
_journal_paper_doi 10.1021/ic990112v
_journal_volume 39
_journal_year 2000
_chemical_formula_sum 'C7 H8 B10 Cl10 P2'
_chemical_formula_weight 616.67
_chemical_name_common closo-1,7-P2B10Cl10.toluene
_chemical_name_systematic 2,3,4,5,6,8,9,10,11,12-Decachloro-1,7-diphospha-closo-dodecaborane(10)-toluene
_space_group_IT_number 14
_symmetry_cell_setting monoclinic
_symmetry_space_group_name_Hall '-P 2yn'
_symmetry_space_group_name_H-M 'P 1 21/n 1'
_atom_sites_solution_hydrogens geom
_atom_sites_solution_primary direct
_atom_sites_solution_secondary difmap
_audit_creation_method SHELXL
_cell_angle_alpha 90.00
_cell_angle_beta 93.25(3)
_cell_angle_gamma 90.00
_cell_formula_units_Z 4
_cell_length_a 9.239(2)
_cell_length_b 16.786(3)
_cell_length_c 15.739(3)
_cell_measurement_reflns_used 27
_cell_measurement_temperature 293
_cell_measurement_theta_max 12.0
_cell_measurement_theta_min 9.3
_cell_volume 2437.0(8)
_computing_cell_refinement 'Siemens XSCANS'
_computing_data_collection 'Siemens XSCANS'
_computing_data_reduction 'Siemens SHELXTL'
_computing_molecular_graphics 'SHELXL-93 (Sheldrick, 1993)'
_computing_publication_material 'SHELXL-93 (Sheldrick, 1993)'
_computing_structure_refinement 'SHELXL-93 (Sheldrick, 1993)'
_computing_structure_solution 'SHELXS-86 (Sheldrick, 1990)'
_diffrn_ambient_temperature 293
_diffrn_measurement_device 'Siemens P4'
_diffrn_measurement_method 'w scans'
_diffrn_radiation_monochromator graphite
_diffrn_radiation_source 'fine-focus sealed tube'
_diffrn_radiation_type MoK\a
_diffrn_radiation_wavelength 0.71073
_diffrn_reflns_av_R_equivalents 0.0397
_diffrn_reflns_av_sigmaI/netI 0.0677
_diffrn_reflns_limit_h_max 11
_diffrn_reflns_limit_h_min -12
_diffrn_reflns_limit_k_max 22
_diffrn_reflns_limit_k_min -4
_diffrn_reflns_limit_l_max 20
_diffrn_reflns_limit_l_min -20
_diffrn_reflns_number 6234
_diffrn_reflns_theta_max 28.02
_diffrn_reflns_theta_min 1.78
_diffrn_standards_interval_count 98
_diffrn_standards_number 2
_exptl_absorpt_coefficient_mu 1.272
_exptl_absorpt_correction_type none
_exptl_crystal_colour colourless
_exptl_crystal_density_diffrn 1.681
_exptl_crystal_description rhomb
_exptl_crystal_F_000 1200
_exptl_crystal_size_max 0.42
_exptl_crystal_size_mid 0.38
_exptl_crystal_size_min 0.20
_refine_diff_density_max 0.658
_refine_diff_density_min -0.473
_refine_diff_density_rms 0.125
_refine_ls_extinction_method none
_refine_ls_goodness_of_fit_all 1.088
_refine_ls_goodness_of_fit_obs 1.149
_refine_ls_hydrogen_treatment 'fixed isotropic U'
_refine_ls_matrix_type full
_refine_ls_number_parameters 263
_refine_ls_number_reflns 5890
_refine_ls_number_restraints 0
_refine_ls_restrained_S_all 1.092
_refine_ls_restrained_S_obs 1.149
_refine_ls_R_factor_all 0.1276
_refine_ls_R_factor_obs 0.0669
_refine_ls_shift/esd_max 0.044
_refine_ls_shift/esd_mean 0.001
_refine_ls_structure_factor_coef Fsqd
_refine_ls_weighting_details 'w=1/[\s^2^(Fo^2^)+(0.0749P)^2^+2.8147P] where P=(Fo^2^+2Fc^2^)/3'
_refine_ls_weighting_scheme calc
_refine_ls_wR_factor_all 0.1812
_refine_ls_wR_factor_obs 0.1441
_reflns_number_observed 3431
_reflns_number_total 5893
_reflns_observed_criterion >2sigma(I)
_cod_depositor_comments
;
The following automatic conversions were performed:

'_refine_ls_weighting_scheme' value 'calc
w=1/[\s^2^(Fo^2^)+(0.0749P)^2^+2.8147P] where P=(Fo^2^+2Fc^2^)/3' was
changed to 'calc'. New tag '_refine_ls_weighting_details' was
created. The value of the new tag was set to
'w=1/[\s^2^(Fo^2^)+(0.0749P)^2^+2.8147P] where P=(Fo^2^+2Fc^2^)/3'.

Automatic conversion script
Id: cif_fix_values 3143 2015-03-26 13:38:13Z robertas 
;
_cod_database_code 4300007

loop_
_symmetry_equiv_pos_as_xyz
'x, y, z'
'-x+1/2, y+1/2, -z+1/2'
'-x, -y, -z'
'x-1/2, -y-1/2, z-1/2'

loop_
_atom_site_aniso_label
_atom_site_aniso_U_11
_atom_site_aniso_U_22
_atom_site_aniso_U_33
_atom_site_aniso_U_23
_atom_site_aniso_U_13
_atom_site_aniso_U_12
Cl2 0.0230(6) 0.0520(9) 0.0314(7) 0.0051(7) -0.0080(5) -0.0010(7)
Cl3 0.0372(7) 0.0438(8) 0.0256(6) 0.0039(7) 0.0081(5) 0.0043(7)
Cl4 0.0489(9) 0.0467(9) 0.0256(7) -0.0154(6) -0.0092(6) 0.0017(7)
Cl5 0.0463(9) 0.0320(8) 0.0452(9) 0.0016(7) -0.0045(7) -0.0157(7)
Cl6 0.0424(9) 0.0418(8) 0.0257(7) 0.0143(6) -0.0070(6) -0.0022(7)
Cl8 0.0466(9) 0.0466(9) 0.0221(7) 0.0122(6) -0.0082(6) 0.0068(7)
Cl9 0.0241(6) 0.0557(9) 0.0323(7) -0.0023(7) -0.0099(5) 0.0001(7)
Cl10 0.0303(7) 0.0578(9) 0.0249(6) 0.0006(7) 0.0056(5) -0.0019(7)
Cl11 0.0447(9) 0.0413(8) 0.0229(7) -0.0111(6) -0.0056(6) -0.0041(7)
Cl12 0.0464(9) 0.0345(8) 0.0435(9) -0.0017(7) -0.0012(7) 0.0165(7)
P1 0.0311(8) 0.0238(7) 0.0236(7) 0.0003(5) -0.0021(6) 0.0042(6)
B2 0.025(3) 0.027(3) 0.017(2) 0.003(2) -0.004(2) -0.001(3)
B3 0.028(3) 0.024(3) 0.018(2) -0.002(2) 0.000(2) 0.001(3)
B4 0.030(3) 0.025(3) 0.021(3) -0.002(2) -0.004(2) -0.001(2)
B5 0.024(3) 0.023(3) 0.025(3) -0.001(2) -0.004(2) -0.004(2)
B6 0.022(3) 0.028(3) 0.018(3) 0.002(2) -0.002(2) -0.005(2)
P7 0.0297(8) 0.0244(7) 0.0225(7) 0.0017(5) -0.0023(6) -0.0021(6)
B8 0.028(3) 0.033(3) 0.014(3) -0.002(2) -0.003(2) 0.005(2)
B9 0.024(3) 0.031(3) 0.017(2) 0.001(3) -0.002(2) 0.004(3)
B10 0.030(3) 0.026(3) 0.015(2) 0.000(2) -0.004(2) 0.003(3)
B11 0.023(3) 0.024(3) 0.023(3) 0.002(2) -0.003(2) -0.002(2)
B12 0.028(3) 0.029(3) 0.018(3) 0.000(3) 0.000(2) 0.005(3)
C1 0.049(4) 0.034(3) 0.040(3) -0.005(3) -0.001(3) 0.010(3)
C2 0.043(4) 0.030(3) 0.061(4) -0.001(3) 0.019(3) -0.004(3)
C3 0.043(4) 0.040(4) 0.058(5) -0.017(3) -0.018(3) 0.008(3)
C4 0.067(5) 0.049(4) 0.036(4) 0.012(3) 0.013(3) 0.030(4)
C5 0.047(4) 0.028(3) 0.081(6) 0.006(4) 0.016(4) -0.003(3)
C6 0.036(4) 0.038(4) 0.063(5) -0.013(3) -0.011(3) 0.009(3)
C7 0.139(9) 0.067(6) 0.042(5) 0.002(4) 0.013(5) 0.033(6)

loop_
_atom_site_label
_atom_site_type_symbol
_atom_site_fract_x
_atom_site_fract_y
_atom_site_fract_z
_atom_site_U_iso_or_equiv
_atom_site_thermal_displace_type
_atom_site_occupancy
_atom_site_calc_flag
_atom_site_refinement_flags
_atom_site_disorder_group
Cl2 Cl 0.32007(14) 0.21476(10) 0.39679(9) 0.0359(3) Uani 1 d . .
Cl3 Cl 0.2208(2) 0.21337(10) 0.15985(8) 0.0353(3) Uani 1 d . .
Cl4 Cl -0.1251(2) 0.10340(10) 0.12584(9) 0.0408(4) Uani 1 d . .
Cl5 Cl -0.2335(2) 0.03178(9) 0.33653(10) 0.0414(4) Uani 1 d . .
Cl6 Cl 0.0375(2) 0.10436(9) 0.50255(9) 0.0370(4) Uani 1 d . .
Cl8 Cl -0.1323(2) 0.31719(9) 0.12615(9) 0.0389(4) Uani 1 d . .
Cl9 Cl -0.40374(14) 0.20687(10) 0.23483(9) 0.0378(3) Uani 1 d . .
Cl10 Cl -0.30829(15) 0.20588(10) 0.46263(8) 0.0375(3) Uani 1 d . .
Cl11 Cl 0.0283(2) 0.31706(9) 0.50310(9) 0.0366(4) Uani 1 d . .
Cl12 Cl -0.2469(2) 0.38407(9) 0.33783(10) 0.0416(4) Uani 1 d . .
P1 P 0.0754(2) 0.10658(8) 0.30034(9) 0.0263(3) Uani 1 d . .
B2 B 0.1391(6) 0.2130(4) 0.3560(3) 0.0230(11) Uani 1 d . .
B3 B 0.0880(6) 0.2126(4) 0.2356(3) 0.0233(11) Uani 1 d . .
B4 B -0.0839(7) 0.1568(4) 0.2201(4) 0.0255(13) Uani 1 d . .
B5 B -0.1393(6) 0.1222(4) 0.3256(4) 0.0242(12) Uani 1 d . .
B6 B -0.0039(6) 0.1571(4) 0.4072(4) 0.0229(12) Uani 1 d . .
P7 P 0.0676(2) 0.31731(8) 0.30100(9) 0.0257(3) Uani 1 d . .
B8 B -0.0872(7) 0.2637(4) 0.2203(4) 0.0250(13) Uani 1 d . .
B9 B -0.2212(6) 0.2082(4) 0.2751(3) 0.0238(11) Uani 1 d . .
B10 B -0.1736(6) 0.2089(4) 0.3876(3) 0.0240(11) Uani 1 d . .
B11 B -0.0080(6) 0.2637(4) 0.4080(4) 0.0235(12) Uani 1 d . .
B12 B -0.1474(6) 0.2955(4) 0.3255(3) 0.0250(12) Uani 1 d . .
C1 C 0.2515(7) -0.0144(4) 0.1629(4) 0.041(2) Uani 1 d . .
C2 C 0.3604(7) 0.0109(4) 0.2204(5) 0.044(2) Uani 1 d . .
H2 H 0.4325(7) 0.0447(4) 0.2026(5) 0.053 Uiso 1 calc R .
C3 C 0.3623(8) -0.0134(4) 0.3036(5) 0.048(2) Uani 1 d . .
H3 H 0.4359(8) 0.0042(4) 0.3418(5) 0.057 Uiso 1 calc R .
C4 C 0.2572(8) -0.0635(4) 0.3314(4) 0.050(2) Uani 1 d . .
H4 H 0.2600(8) -0.0807(4) 0.3876(4) 0.060 Uiso 1 calc R .
C5 C 0.1472(8) -0.0878(4) 0.2738(5) 0.051(2) Uani 1 d . .
H5 H 0.0742(8) -0.1212(4) 0.2913(5) 0.062 Uiso 1 calc R .
C6 C 0.1460(7) -0.0625(4) 0.1910(5) 0.046(2) Uani 1 d . .
H6 H 0.0710(7) -0.0788(4) 0.1530(5) 0.055 Uiso 1 calc R .
C7 C 0.2520(12) 0.0104(5) 0.0700(5) 0.082(3) Uani 1 d . .
H7A H 0.3477(22) 0.0272(39) 0.0573(12) 0.124 Uiso 1 calc R .
H7B H 0.1852(58) 0.0536(29) 0.0597(12) 0.124 Uiso 1 calc R .
H7C H 0.2233(74) -0.0339(14) 0.0344(5) 0.124 Uiso 1 calc R .

loop_
_atom_type_symbol
_atom_type_description
_atom_type_scat_dispersion_real
_atom_type_scat_dispersion_imag
_atom_type_scat_source
B B 0.0013 0.0007 'International Tables Vol C Tables 4.2.6.8 and 6.1.1.4'
P P 0.1023 0.0942 'International Tables Vol C Tables 4.2.6.8 and 6.1.1.4'
Cl Cl 0.1484 0.1585 'International Tables Vol C Tables 4.2.6.8 and 6.1.1.4'
C C 0.0033 0.0016 'International Tables Vol C Tables 4.2.6.8 and 6.1.1.4'
H H 0.0000 0.0000 'International Tables Vol C Tables 4.2.6.8 and 6.1.1.4'

loop_
_geom_angle_atom_site_label_1
_geom_angle_atom_site_label_2
_geom_angle_atom_site_label_3
_geom_angle
_geom_angle_site_symmetry_1
_geom_angle_site_symmetry_3
_geom_angle_publ_flag
B6 P1 B3 94.6(2) . . ?
B6 P1 B2 53.2(2) . . ?
B3 P1 B2 55.8(2) . . ?
B6 P1 B5 53.0(2) . . ?
B3 P1 B5 93.8(2) . . ?
B2 P1 B5 93.6(2) . . ?
B6 P1 B4 93.3(2) . . ?
B3 P1 B4 53.3(2) . . ?
B2 P1 B4 94.7(2) . . ?
B5 P1 B4 53.5(2) . . ?
Cl2 B2 B11 122.9(4) . . ?
Cl2 B2 B6 122.6(3) . . ?
B11 B2 B6 58.3(3) . . ?
Cl2 B2 B3 122.3(4) . . ?
B11 B2 B3 107.1(4) . . ?
B6 B2 B3 106.7(4) . . ?
Cl2 B2 P7 114.7(3) . . ?
B11 B2 P7 64.0(3) . . ?
B6 B2 P7 113.5(3) . . ?
B3 B2 P7 62.1(2) . . ?
Cl2 B2 P1 114.4(3) . . ?
B11 B2 P1 113.0(3) . . ?
B6 B2 P1 63.3(3) . . ?
B3 B2 P1 62.0(3) . . ?
P7 B2 P1 119.0(3) . . ?
Cl3 B3 B8 123.5(4) . . ?
Cl3 B3 B4 122.8(4) . . ?
B8 B3 B4 58.3(3) . . ?
Cl3 B3 B2 121.7(4) . . ?
B8 B3 B2 107.0(4) . . ?
B4 B3 B2 107.0(4) . . ?
Cl3 B3 P7 114.9(3) . . ?
B8 B3 P7 63.9(3) . . ?
B4 B3 P7 113.5(3) . . ?
B2 B3 P7 61.9(3) . . ?
Cl3 B3 P1 113.7(3) . . ?
B8 B3 P1 113.3(4) . . ?
B4 B3 P1 63.6(3) . . ?
B2 B3 P1 62.2(3) . . ?
P7 B3 P1 118.9(3) . . ?
Cl4 B4 B8 120.6(4) . . ?
Cl4 B4 B9 121.8(4) . . ?
B8 B4 B9 60.4(4) . . ?
Cl4 B4 B3 120.9(4) . . ?
B8 B4 B3 60.5(3) . . ?
B9 B4 B3 108.6(4) . . ?
Cl4 B4 B5 122.5(4) . . ?
B8 B4 B5 107.8(4) . . ?
B9 B4 B5 58.8(3) . . ?
B3 B4 B5 108.6(4) . . ?
Cl4 B4 P1 114.9(3) . . ?
B8 B4 P1 114.8(4) . . ?
B9 B4 P1 113.6(3) . . ?
B3 B4 P1 63.2(3) . . ?
B5 B4 P1 63.2(3) . . ?
Cl5 B5 B10 122.9(4) . . ?
Cl5 B5 B9 122.5(4) . . ?
B10 B5 B9 60.3(3) . . ?
Cl5 B5 B6 121.8(4) . . ?
B10 B5 B6 59.7(3) . . ?
B9 B5 B6 107.9(4) . . ?
Cl5 B5 B4 121.3(4) . . ?
B10 B5 B4 107.4(4) . . ?
B9 B5 B4 58.9(3) . . ?
B6 B5 B4 108.3(4) . . ?
Cl5 B5 P1 113.2(3) . . ?
B10 B5 P1 114.2(3) . . ?
B9 B5 P1 113.8(4) . . ?
B6 B5 P1 63.3(3) . . ?
B4 B5 P1 63.3(3) . . ?
Cl6 B6 B11 119.9(4) . . ?
Cl6 B6 B10 122.1(4) . . ?
B11 B6 B10 60.0(3) . . ?
Cl6 B6 B5 122.7(4) . . ?
B11 B6 B5 108.0(4) . . ?
B10 B6 B5 58.9(3) . . ?
Cl6 B6 B2 120.1(4) . . ?
B11 B6 B2 60.7(3) . . ?
B10 B6 B2 108.5(4) . . ?
B5 B6 B2 109.4(4) . . ?
Cl6 B6 P1 114.8(3) . . ?
B11 B6 P1 115.2(4) . . ?
B10 B6 P1 113.9(3) . . ?
B5 B6 P1 63.7(3) . . ?
B2 B6 P1 63.5(3) . . ?
B2 P7 B3 56.1(2) . . ?
B2 P7 B8 94.7(2) . . ?
B3 P7 B8 53.0(2) . . ?
B2 P7 B11 53.0(2) . . ?
B3 P7 B11 94.6(2) . . ?
B8 P7 B11 93.3(2) . . ?
B2 P7 B12 93.4(2) . . ?
B3 P7 B12 93.3(2) . . ?
B8 P7 B12 53.2(2) . . ?
B11 P7 B12 53.2(2) . . ?
Cl8 B8 B4 120.7(4) . . ?
Cl8 B8 B9 121.9(4) . . ?
B4 B8 B9 59.9(4) . . ?
Cl8 B8 B3 120.9(4) . . ?
B4 B8 B3 61.2(3) . . ?
B9 B8 B3 108.6(4) . . ?
Cl8 B8 B12 122.4(4) . . ?
B4 B8 B12 107.2(4) . . ?
B9 B8 B12 58.3(3) . . ?
B3 B8 B12 108.9(4) . . ?
Cl8 B8 P7 114.7(3) . . ?
B4 B8 P7 115.2(4) . . ?
B9 B8 P7 113.6(3) . . ?
B3 B8 P7 63.1(3) . . ?
B12 B8 P7 63.8(3) . . ?
Cl9 B9 B12 120.2(4) . . ?
Cl9 B9 B5 121.3(4) . . ?
B12 B9 B5 108.8(4) . . ?
Cl9 B9 B4 120.5(4) . . ?
B12 B9 B4 110.2(4) . . ?
B5 B9 B4 62.3(3) . . ?
Cl9 B9 B10 121.9(4) . . ?
B12 B9 B10 59.4(3) . . ?
B5 B9 B10 59.8(3) . . ?
B4 B9 B10 109.7(4) . . ?
Cl9 B9 B8 120.0(4) . . ?
B12 B9 B8 62.2(3) . . ?
B5 B9 B8 110.0(4) . . ?
B4 B9 B8 59.7(3) . . ?
B10 B9 B8 109.3(4) . . ?
Cl10 B10 B12 121.0(4) . . ?
Cl10 B10 B5 119.6(4) . . ?
B12 B10 B5 109.4(4) . . ?
Cl10 B10 B11 121.3(4) . . ?
B12 B10 B11 62.5(3) . . ?
B5 B10 B11 109.8(4) . . ?
Cl10 B10 B9 121.1(4) . . ?
B12 B10 B9 59.9(3) . . ?
B5 B10 B9 60.0(3) . . ?
B11 B10 B9 109.7(4) . . ?
Cl10 B10 B6 120.7(4) . . ?
B12 B10 B6 110.2(4) . . ?
B5 B10 B6 61.5(3) . . ?
B11 B10 B6 59.6(3) . . ?
B9 B10 B6 109.1(4) . . ?
Cl11 B11 B6 120.7(4) . . ?
Cl11 B11 B10 122.1(4) . . ?
B6 B11 B10 60.4(3) . . ?
Cl11 B11 B2 120.3(4) . . ?
B6 B11 B2 61.1(3) . . ?
B10 B11 B2 109.1(4) . . ?
Cl11 B11 B12 122.7(4) . . ?
B6 B11 B12 107.3(4) . . ?
B10 B11 B12 58.1(3) . . ?
B2 B11 B12 108.9(4) . . ?
Cl11 B11 P7 114.5(3) . . ?
B6 B11 P7 114.9(4) . . ?
B10 B11 P7 113.6(3) . . ?
B2 B11 P7 63.0(3) . . ?
B12 B11 P7 63.7(3) . . ?
Cl12 B12 B10 122.8(4) . . ?
Cl12 B12 B9 123.6(4) . . ?
B10 B12 B9 60.8(3) . . ?
Cl12 B12 B11 120.7(4) . . ?
B10 B12 B11 59.4(3) . . ?
B9 B12 B11 108.0(4) . . ?
Cl12 B12 B8 121.7(4) . . ?
B10 B12 B8 108.2(4) . . ?
B9 B12 B8 59.5(3) . . ?
B11 B12 B8 108.1(4) . . ?
Cl12 B12 P7 112.4(3) . . ?
B10 B12 P7 114.1(4) . . ?
B9 B12 P7 114.1(4) . . ?
B11 B12 P7 63.1(3) . . ?
B8 B12 P7 63.0(3) . . ?
C6 C1 C2 118.7(6) . . ?
C6 C1 C7 121.1(7) . . ?
C2 C1 C7 120.2(7) . . ?
C3 C2 C1 120.2(6) . . ?
C4 C3 C2 121.0(6) . . ?
C3 C4 C5 118.5(6) . . ?
C6 C5 C4 119.9(7) . . ?
C1 C6 C5 121.7(7) . . ?

loop_
_geom_bond_atom_site_label_1
_geom_bond_atom_site_label_2
_geom_bond_distance
_geom_bond_site_symmetry_2
_geom_bond_publ_flag
Cl2 B2 1.757(6) . ?
Cl3 B3 1.760(6) . ?
Cl4 B4 1.757(6) . ?
Cl5 B5 1.763(6) . ?
Cl6 B6 1.765(6) . ?
Cl8 B8 1.763(6) . ?
Cl9 B9 1.768(6) . ?
Cl10 B10 1.764(6) . ?
Cl11 B11 1.760(6) . ?
Cl12 B12 1.765(6) . ?
P1 B6 2.055(6) . ?
P1 B3 2.057(6) . ?
P1 B2 2.060(6) . ?
P1 B5 2.062(6) . ?
P1 B4 2.064(6) . ?
B2 B11 1.835(8) . ?
B2 B6 1.843(8) . ?
B2 B3 1.926(7) . ?
B2 P7 2.046(6) . ?
B3 B8 1.835(8) . ?
B3 B4 1.847(9) . ?
B3 P7 2.050(6) . ?
B4 B8 1.794(8) . ?
B4 B9 1.797(9) . ?
B4 B5 1.859(9) . ?
B5 B10 1.790(9) . ?
B5 B9 1.794(8) . ?
B5 B6 1.837(8) . ?
B6 B11 1.791(8) . ?
B6 B10 1.805(8) . ?
P7 B8 2.064(6) . ?
P7 B11 2.065(6) . ?
P7 B12 2.077(6) . ?
B8 B9 1.807(9) . ?
B8 B12 1.855(8) . ?
B9 B12 1.784(9) . ?
B9 B10 1.800(7) . ?
B10 B12 1.775(9) . ?
B10 B11 1.799(8) . ?
B11 B12 1.854(8) . ?
C1 C6 1.359(10) . ?
C1 C2 1.381(9) . ?
C1 C7 1.521(10) . ?
C2 C3 1.371(10) . ?
C3 C4 1.375(10) . ?
C4 C5 1.384(10) . ?
C5 C6 1.370(10) . ?
